data_7109104
loop_
_publ_author_name
'Long Wang'
'Xiao-Mei Shi'
'Wei-Ping Dong'
'Li-Ping Zhu'
'Rui Wang'

_publ_section_title
;
 Efficient construction of highly functionalized
 spiro[gamma-butyrolactone-pyrrolidin-3,3'-oxindole] tricyclic skeletons
 via an organocatalytic 1,3-dipolar cycloaddition
;
_journal_name_full Chem.Commun.
_journal_page_first 3458
_journal_paper_doi 10.1039/c3cc40669e
_journal_volume 49
_journal_year 2013
_chemical_absolute_configuration ad
_chemical_formula_moiety 'C23 H21 Cl N2 O5'
_chemical_formula_sum 'C23 H21 Cl N2 O5'
_chemical_formula_weight 440.87
_chemical_name_systematic
;
?
;
_space_group_crystal_system orthorhombic
_space_group_IT_number 19
_space_group_name_Hall 'P 2ac 2ab'
_space_group_name_H-M_alt 'P 21 21 21'
_symmetry_space_group_name_Hall 'P 2ac 2ab'
_symmetry_space_group_name_H-M 'P 21 21 21'
_atom_sites_solution_hydrogens geom
_atom_sites_solution_primary direct
_atom_sites_solution_secondary difmap
_audit_creation_date 2012-10-11
_audit_creation_method
;
Olex2 1.2
(compiled 2012.05.09 svn.r2324, GUI svn.r4230)
;
_cell_angle_alpha 90.00
_cell_angle_beta 90.00
_cell_angle_gamma 90.00
_cell_formula_units_Z 4
_cell_length_a 6.39013(18)
_cell_length_b 16.4094(5)
_cell_length_c 20.8853(6)
_cell_measurement_reflns_used 2790
_cell_measurement_temperature 292.19(10)
_cell_measurement_theta_max 28.5678
_cell_measurement_theta_min 3.1512
_cell_volume 2189.99(11)
_computing_cell_refinement
;
CrysAlisPro, Agilent Technologies,
Version 1.171.36.20 (release 27-06-2012 CrysAlis171 .NET)
(compiled Jul 11 2012,15:38:31)
;
_computing_data_collection
;
CrysAlisPro, Agilent Technologies,
Version 1.171.36.20 (release 27-06-2012 CrysAlis171 .NET)
(compiled Jul 11 2012,15:38:31)
;
_computing_data_reduction
;
CrysAlisPro, Agilent Technologies,
Version 1.171.36.20 (release 27-06-2012 CrysAlis171 .NET)
(compiled Jul 11 2012,15:38:31)
;
_computing_molecular_graphics
;
O. V. Dolomanov, L. J. Bourhis, R. J. Gildea, J. A. K. Howard and H. Puschmann,
OLEX2: a complete structure solution, refinement and analysis program.
J. Appl. Cryst. (2009). 42, 339-341.
;
_computing_publication_material
;
O. V. Dolomanov, L. J. Bourhis, R. J. Gildea, J. A. K. Howard and H. Puschmann,
OLEX2: a complete structure solution, refinement and analysis program.
J. Appl. Cryst. (2009). 42, 339-341.
;
_computing_structure_refinement
;
SHELXL, G.M. Sheldrick, Acta Cryst.
(2008). A64, 112-122
;
_computing_structure_solution 'SHELXS-97 (Sheldrick, 1990)'
_diffrn_ambient_temperature 292.19(10)
_diffrn_detector_area_resol_mean 16.0733
_diffrn_measured_fraction_theta_full 0.9969
_diffrn_measured_fraction_theta_max 0.9691
_diffrn_measurement_details
;
1 omega -20.00 25.00 1.0000 4.0000
omega____ theta____ kappa____ phi______ frames
- -19.1930 -99.0000 -30.0000 45
2 omega -48.00 29.00 1.0000 4.0000
omega____ theta____ kappa____ phi______ frames
- 22.6305 -57.0000 30.0000 77
3 omega 80.00 105.00 1.0000 4.0000
omega____ theta____ kappa____ phi______ frames
- 22.6305 -178.0000 -150.0000 25
4 omega 42.00 67.00 1.0000 4.0000
omega____ theta____ kappa____ phi______ frames
- 22.6305 -99.0000 -30.0000 25
5 omega -8.00 96.00 1.0000 4.0000
omega____ theta____ kappa____ phi______ frames
- 22.6305 38.0000 -180.0000 104
;
_diffrn_measurement_device_type 'SuperNova, Dual, Cu at zero, Eos'
_diffrn_measurement_method '\w scans'
_diffrn_orient_matrix_UB_11 0.0256213000
_diffrn_orient_matrix_UB_12 -0.0248234000
_diffrn_orient_matrix_UB_13 0.0266664000
_diffrn_orient_matrix_UB_21 0.0192680000
_diffrn_orient_matrix_UB_22 0.0353826000
_diffrn_orient_matrix_UB_23 0.0186093000
_diffrn_orient_matrix_UB_31 -0.1062674000
_diffrn_orient_matrix_UB_32 0.0004150000
_diffrn_orient_matrix_UB_33 0.0098028000
_diffrn_radiation_monochromator mirror
_diffrn_radiation_type 'Mo K\a'
_diffrn_radiation_wavelength 0.7107
_diffrn_reflns_av_R_equivalents 0.0408
_diffrn_reflns_av_unetI/netI 0.0668
_diffrn_reflns_limit_h_max 8
_diffrn_reflns_limit_h_min -8
_diffrn_reflns_limit_k_max 15
_diffrn_reflns_limit_k_min -22
_diffrn_reflns_limit_l_max 26
_diffrn_reflns_limit_l_min -25
_diffrn_reflns_number 11081
_diffrn_reflns_theta_full 25.68
_diffrn_reflns_theta_max 28.63
_diffrn_reflns_theta_min 3.16
_diffrn_source 'SuperNova (Mo) X-ray Source'
_exptl_absorpt_coefficient_mu 0.211
_exptl_absorpt_correction_T_max 1.00000
_exptl_absorpt_correction_T_min 0.99589
_exptl_absorpt_correction_type multi-scan
_exptl_absorpt_process_details
;
CrysAlisPro, Agilent Technologies,
Version 1.171.36.20 (release 27-06-2012 CrysAlis171 .NET)
(compiled Jul 11 2012,15:38:31)
Empirical absorption correction using spherical harmonics,
implemented in SCALE3 ABSPACK scaling algorithm.
;
_exptl_crystal_colour 'clear dark colourless'
_exptl_crystal_density_diffrn 1.337
_exptl_crystal_density_method 'not measured'
_exptl_crystal_description block
_exptl_crystal_F_000 920
_exptl_crystal_size_max 0.33
_exptl_crystal_size_mid 0.31
_exptl_crystal_size_min 0.28
_refine_diff_density_max 0.414
_refine_diff_density_min -0.331
_refine_diff_density_rms 0.053
_refine_ls_abs_structure_details 'Flack H D (1983), Acta Cryst. A39, 876-881'
_refine_ls_abs_structure_Flack 0.09(11)
_refine_ls_extinction_method none
_refine_ls_goodness_of_fit_ref 1.065
_refine_ls_hydrogen_treatment constr
_refine_ls_matrix_type full
_refine_ls_number_parameters 281
_refine_ls_number_reflns 4150
_refine_ls_number_restraints 18
_refine_ls_restrained_S_all 1.084
_refine_ls_R_factor_all 0.0750
_refine_ls_R_factor_gt 0.0563
_refine_ls_shift/su_max 0.001
_refine_ls_shift/su_mean 0.000
_refine_ls_structure_factor_coef Fsqd
_refine_ls_weighting_details 'calc w=1/[\s^2^(Fo^2^)+(0.0714P)^2^+0.2127P] where P=(Fo^2^+2Fc^2^)/3'
_refine_ls_weighting_scheme calc
_refine_ls_wR_factor_gt 0.1358
_refine_ls_wR_factor_ref 0.1508
_reflns_number_gt 3172
_reflns_number_total 4150
_reflns_threshold_expression >2sigma(I)
_cod_data_source_file c3cc40669e.txt
_cod_data_source_block wanglong1008
_cod_original_cell_volume 2190.00(11)
_cod_database_code 7109104
_reflns_odcompleteness_completeness 99.69
_reflns_odcompleteness_iscentric 1
_reflns_odcompleteness_theta 26.32

loop_
_space_group_symop_id
_space_group_symop_operation_xyz
1 'x, y, z'
2 '-x+1/2, -y, z+1/2'
3 'x+1/2, -y+1/2, -z'
4 '-x, y+1/2, -z+1/2'

loop_
_atom_site_label
_atom_site_type_symbol
_atom_site_fract_x
_atom_site_fract_y
_atom_site_fract_z
_atom_site_U_iso_or_equiv
_atom_site_adp_type
_atom_site_occupancy
_atom_site_symmetry_multiplicity
_atom_site_calc_flag
_atom_site_refinement_flags
Cl1 Cl 0.70474(18) 0.07856(6) 0.42850(5) 0.0553(3) Uani 1 1 d .
O1 O 0.2603(4) 0.44154(17) 0.37980(12) 0.0472(7) Uani 1 1 d .
O2 O 0.4383(5) 0.6049(2) 0.54261(13) 0.0626(9) Uani 1 1 d .
O3 O 0.7503(5) 0.6627(2) 0.54808(14) 0.0688(9) Uani 1 1 d U
O4 O 0.4050(5) 0.65032(19) 0.32427(14) 0.0637(9) Uani 1 1 d .
O5 O 0.6640(5) 0.71095(18) 0.37709(13) 0.0633(9) Uani 1 1 d .
N1 N 0.4161(5) 0.4410(2) 0.28114(14) 0.0433(8) Uani 1 1 d .
H1 H 0.3224 0.4143 0.2603 0.052 Uiso 1 1 calc R
N2 N 0.7055(5) 0.48120(18) 0.47748(12) 0.0357(7) Uani 1 1 d .
H2 H 0.6870 0.4567 0.5135 0.043 Uiso 1 1 calc R
C2 C 0.5998(6) 0.4736(2) 0.25344(17) 0.0419(9) Uani 1 1 d .
C3 C 0.6587(8) 0.4763(3) 0.19006(18) 0.0586(12) Uani 1 1 d .
H3 H 0.5748 0.4535 0.1584 0.070 Uiso 1 1 calc R
C4 C 0.8450(8) 0.5137(3) 0.17480(19) 0.0586(12) Uani 1 1 d .
H4 H 0.8863 0.5167 0.1322 0.070 Uiso 1 1 calc R
C5 C 0.9714(7) 0.5467(3) 0.22145(18) 0.0533(11) Uani 1 1 d .
H5 H 1.0984 0.5705 0.2103 0.064 Uiso 1 1 calc R
C6 C 0.9098(6) 0.5447(2) 0.28452(17) 0.0403(9) Uani 1 1 d .
H6 H 0.9947 0.5673 0.3160 0.048 Uiso 1 1 calc R
C7 C 0.7216(5) 0.5088(2) 0.30115(14) 0.0322(8) Uani 1 1 d .
C8 C 0.6121(5) 0.4972(2) 0.36461(15) 0.0296(7) Uani 1 1 d .
C9 C 0.4063(6) 0.4567(2) 0.34408(17) 0.0372(8) Uani 1 1 d .
C10 C 0.5628(5) 0.5742(2) 0.40532(14) 0.0314(7) Uani 1 1 d .
H10 H 0.4202 0.5660 0.4213 0.038 Uiso 1 1 calc R
C11 C 0.7045(5) 0.5690(2) 0.46467(15) 0.0318(7) Uani 1 1 d .
C12 C 0.7454(5) 0.4449(2) 0.41449(14) 0.0312(7) Uani 1 1 d .
H12 H 0.8929 0.4557 0.4047 0.037 Uiso 1 1 calc R
C13 C 0.9285(6) 0.6030(3) 0.46139(18) 0.0440(9) Uani 1 1 d U
H13A H 1.0301 0.5597 0.4671 0.053 Uiso 1 1 calc R
H13B H 0.9534 0.6290 0.4204 0.053 Uiso 1 1 calc R
C14 C 0.9442(9) 0.6619(5) 0.5130(3) 0.102(2) Uani 1 1 d U
H14A H 1.0586 0.6474 0.5413 0.122 Uiso 1 1 calc R
H14B H 0.9720 0.7157 0.4956 0.122 Uiso 1 1 calc R
C15 C 0.6132(6) 0.6129(2) 0.52124(17) 0.0413(9) Uani 1 1 d .
C16 C 0.5559(6) 0.6526(2) 0.36833(16) 0.0406(9) Uani 1 1 d .
C17 C 0.3880(9) 0.7205(3) 0.2804(3) 0.0818(17) Uani 1 1 d .
H17A H 0.2468 0.7232 0.2635 0.098 Uiso 1 1 calc R
H17B H 0.4142 0.7704 0.3041 0.098 Uiso 1 1 calc R
C18 C 0.5303(14) 0.7151(4) 0.2293(3) 0.122(3) Uani 1 1 d .
H18A H 0.5115 0.7608 0.2012 0.184 Uiso 1 1 calc R
H18B H 0.5060 0.6655 0.2061 0.184 Uiso 1 1 calc R
H18C H 0.6706 0.7152 0.2457 0.184 Uiso 1 1 calc R
C19 C 0.7206(5) 0.3531(2) 0.41420(13) 0.0291(7) Uani 1 1 d .
C20 C 0.8792(5) 0.3054(2) 0.38882(17) 0.0378(8) Uani 1 1 d .
H20 H 0.9913 0.3308 0.3686 0.045 Uiso 1 1 calc R
C21 C 0.8761(5) 0.2218(2) 0.39252(18) 0.0397(9) Uani 1 1 d .
H21 H 0.9862 0.1910 0.3763 0.048 Uiso 1 1 calc R
C22 C 0.7060(6) 0.1846(2) 0.42081(15) 0.0388(8) Uani 1 1 d .
C23 C 0.5448(6) 0.2285(2) 0.44533(16) 0.0404(9) Uani 1 1 d .
H23 H 0.4312 0.2023 0.4640 0.048 Uiso 1 1 calc R
C24 C 0.5511(6) 0.3138(2) 0.44222(16) 0.0384(9) Uani 1 1 d .
H24 H 0.4412 0.3442 0.4590 0.046 Uiso 1 1 calc R

loop_
_atom_site_aniso_label
_atom_site_aniso_U_11
_atom_site_aniso_U_22
_atom_site_aniso_U_33
_atom_site_aniso_U_23
_atom_site_aniso_U_13
_atom_site_aniso_U_12
Cl1 0.0719(7) 0.0297(5) 0.0643(6) -0.0004(5) 0.0050(5) -0.0057(5)
O1 0.0316(13) 0.0520(17) 0.0581(16) 0.0045(13) -0.0001(12) -0.0071(13)
O2 0.0635(19) 0.071(2) 0.0535(17) -0.0159(15) 0.0173(16) 0.0023(17)
O3 0.073(2) 0.074(2) 0.0591(16) -0.0303(16) 0.0002(15) -0.0084(18)
O4 0.0658(18) 0.0489(18) 0.0763(19) 0.0191(16) -0.0369(16) -0.0038(16)
O5 0.094(2) 0.0366(16) 0.0597(18) 0.0070(13) -0.0233(17) -0.0146(18)
N1 0.0436(17) 0.046(2) 0.0399(16) -0.0101(15) -0.0118(14) -0.0078(16)
N2 0.0497(16) 0.0323(16) 0.0252(13) 0.0047(12) -0.0037(13) 0.0005(15)
C2 0.047(2) 0.042(2) 0.0367(18) 0.0003(17) 0.0002(17) 0.006(2)
C3 0.082(3) 0.058(3) 0.035(2) -0.006(2) -0.004(2) 0.011(3)
C4 0.075(3) 0.062(3) 0.038(2) 0.002(2) 0.015(2) 0.005(3)
C5 0.049(2) 0.061(3) 0.050(2) 0.011(2) 0.0165(19) 0.005(2)
C6 0.0385(19) 0.046(2) 0.0365(18) 0.0068(17) 0.0063(16) 0.0006(19)
C7 0.0351(17) 0.0328(19) 0.0286(16) 0.0039(14) 0.0011(14) 0.0046(17)
C8 0.0254(15) 0.0309(19) 0.0324(16) 0.0024(14) -0.0020(13) -0.0015(15)
C9 0.0336(18) 0.033(2) 0.045(2) 0.0075(16) -0.0062(17) 0.0012(17)
C10 0.0304(16) 0.0334(19) 0.0305(16) 0.0028(15) 0.0018(13) -0.0011(16)
C11 0.0332(17) 0.0281(18) 0.0342(17) 0.0002(14) -0.0003(14) 0.0017(17)
C12 0.0313(17) 0.0307(19) 0.0315(16) 0.0000(13) -0.0010(13) 0.0023(15)
C13 0.0400(19) 0.043(2) 0.049(2) 0.0011(17) -0.0090(17) -0.0057(18)
C14 0.076(3) 0.125(4) 0.104(4) -0.048(3) 0.013(3) -0.033(3)
C15 0.052(2) 0.038(2) 0.0338(18) -0.0021(16) -0.0056(18) 0.002(2)
C16 0.050(2) 0.035(2) 0.0375(19) 0.0003(16) 0.0006(17) 0.002(2)
C17 0.103(4) 0.053(3) 0.090(4) 0.025(3) -0.045(3) 0.000(3)
C18 0.221(9) 0.087(5) 0.059(3) 0.020(3) -0.044(5) 0.011(5)
C19 0.0287(16) 0.0320(19) 0.0264(15) 0.0037(13) 0.0025(13) -0.0024(16)
C20 0.0302(17) 0.040(2) 0.044(2) 0.0017(17) 0.0023(15) -0.0038(18)
C21 0.0389(19) 0.030(2) 0.050(2) -0.0076(17) 0.0083(17) 0.0028(18)
C22 0.053(2) 0.0256(18) 0.0379(18) 0.0017(15) -0.0037(18) -0.0037(18)
C23 0.0365(19) 0.043(2) 0.0419(19) 0.0040(17) 0.0120(15) -0.0031(19)
C24 0.0390(19) 0.036(2) 0.0407(19) 0.0001(16) 0.0063(16) 0.0033(18)

loop_
_atom_type_symbol
_atom_type_description
_atom_type_scat_dispersion_real
_atom_type_scat_dispersion_imag
_atom_type_scat_source
C C 0.0033 0.0016 'International Tables Vol C Tables 4.2.6.8 and 6.1.1.4'
H H 0.0000 0.0000 'International Tables Vol C Tables 4.2.6.8 and 6.1.1.4'
N N 0.0061 0.0033 'International Tables Vol C Tables 4.2.6.8 and 6.1.1.4'
O O 0.0106 0.0060 'International Tables Vol C Tables 4.2.6.8 and 6.1.1.4'
Cl Cl 0.1484 0.1585 'International Tables Vol C Tables 4.2.6.8 and 6.1.1.4'

loop_
_geom_angle_atom_site_label_1
_geom_angle_atom_site_label_2
_geom_angle_atom_site_label_3
_geom_angle
C15 O3 C14 110.5(3)
C16 O4 C17 117.4(3)
C2 N1 H1 124.2
C9 N1 H1 124.2
C9 N1 C2 111.5(3)
C11 N2 H2 128.2
C11 N2 C12 103.7(2)
C12 N2 H2 128.2
C3 C2 N1 129.3(4)
C3 C2 C7 121.5(4)
C7 C2 N1 109.2(3)
C2 C3 H3 120.9
C4 C3 C2 118.3(4)
C4 C3 H3 120.9
C3 C4 H4 119.4
C3 C4 C5 121.3(4)
C5 C4 H4 119.4
C4 C5 H5 120.0
C6 C5 C4 120.0(4)
C6 C5 H5 120.0
C5 C6 H6 120.0
C5 C6 C7 120.0(4)
C7 C6 H6 120.0
C2 C7 C8 108.5(3)
C6 C7 C2 118.9(3)
C6 C7 C8 132.6(3)
C7 C8 C9 101.9(3)
C7 C8 C10 118.1(3)
C7 C8 C12 113.1(3)
C9 C8 C10 109.3(3)
C9 C8 C12 114.0(3)
C10 C8 C12 100.9(2)
O1 C9 N1 126.5(3)
O1 C9 C8 125.0(3)
N1 C9 C8 108.5(3)
C8 C10 H10 105.4
C11 C10 C8 106.1(3)
C11 C10 H10 105.4
C16 C10 C8 114.9(3)
C16 C10 H10 105.4
C16 C10 C11 118.6(3)
N2 C11 C10 101.7(3)
N2 C11 C13 111.1(3)
N2 C11 C15 109.3(3)
C10 C11 C13 119.5(3)
C15 C11 C10 112.3(3)
C15 C11 C13 102.9(3)
N2 C12 C8 105.9(3)
N2 C12 H12 106.3
N2 C12 C19 112.9(3)
C8 C12 H12 106.3
C19 C12 C8 118.5(3)
C19 C12 H12 106.3
C11 C13 H13A 110.6
C11 C13 H13B 110.6
H13A C13 H13B 108.7
C14 C13 C11 105.8(4)
C14 C13 H13A 110.6
C14 C13 H13B 110.6
O3 C14 C13 108.9(4)
O3 C14 H14A 109.9
O3 C14 H14B 109.9
C13 C14 H14A 109.9
C13 C14 H14B 109.9
H14A C14 H14B 108.3
O2 C15 O3 121.5(4)
O2 C15 C11 126.6(4)
O3 C15 C11 111.9(3)
O4 C16 C10 110.6(3)
O5 C16 O4 123.1(4)
O5 C16 C10 126.2(3)
O4 C17 H17A 109.2
O4 C17 H17B 109.2
H17A C17 H17B 107.9
C18 C17 O4 112.0(5)
C18 C17 H17A 109.2
C18 C17 H17B 109.2
C17 C18 H18A 109.5
C17 C18 H18B 109.5
C17 C18 H18C 109.5
H18A C18 H18B 109.5
H18A C18 H18C 109.5
H18B C18 H18C 109.5
C20 C19 C12 119.1(3)
C20 C19 C24 117.9(3)
C24 C19 C12 122.8(3)
C19 C20 H20 118.9
C21 C20 C19 122.1(3)
C21 C20 H20 118.9
C20 C21 H21 120.7
C20 C21 C22 118.5(3)
C22 C21 H21 120.7
C21 C22 Cl1 119.0(3)
C23 C22 Cl1 119.4(3)
C23 C22 C21 121.6(3)
C22 C23 H23 120.3
C22 C23 C24 119.4(3)
C24 C23 H23 120.3
C19 C24 C23 120.4(3)
C19 C24 H24 119.8
C23 C24 H24 119.8

loop_
_geom_bond_atom_site_label_1
_geom_bond_atom_site_label_2
_geom_bond_distance
Cl1 C22 1.747(4)
O1 C9 1.220(4)
O2 C15 1.211(5)
O3 C14 1.439(6)
O3 C15 1.322(5)
O4 C16 1.333(4)
O4 C17 1.476(5)
O5 C16 1.195(4)
N1 H1 0.8600
N1 C2 1.414(5)
N1 C9 1.341(5)
N2 H2 0.8600
N2 C11 1.466(4)
N2 C12 1.467(4)
C2 C3 1.377(5)
C2 C7 1.391(5)
C3 H3 0.9300
C3 C4 1.376(6)
C4 H4 0.9300
C4 C5 1.376(6)
C5 H5 0.9300
C5 C6 1.375(5)
C6 H6 0.9300
C6 C7 1.383(5)
C7 C8 1.511(4)
C8 C9 1.534(5)
C8 C10 1.554(5)
C8 C12 1.597(4)
C10 H10 0.9800
C10 C11 1.537(4)
C10 C16 1.502(5)
C11 C13 1.538(5)
C11 C15 1.502(5)
C12 H12 0.9800
C12 C19 1.514(5)
C13 H13A 0.9700
C13 H13B 0.9700
C13 C14 1.452(7)
C14 H14A 0.9700
C14 H14B 0.9700
C17 H17A 0.9700
C17 H17B 0.9700
C17 C18 1.404(9)
C18 H18A 0.9600
C18 H18B 0.9600
C18 H18C 0.9600
C19 C20 1.385(5)
C19 C24 1.391(5)
C20 H20 0.9300
C20 C21 1.375(5)
C21 H21 0.9300
C21 C22 1.379(5)
C22 C23 1.358(5)
C23 H23 0.9300
C23 C24 1.401(5)
C24 H24 0.9300

loop_
_geom_torsion_atom_site_label_1
_geom_torsion_atom_site_label_2
_geom_torsion_atom_site_label_3
_geom_torsion_atom_site_label_4
_geom_torsion
Cl1 C22 C23 C24 176.6(3)
N1 C2 C3 C4 178.3(4)
N1 C2 C7 C6 180.0(3)
N1 C2 C7 C8 1.0(4)
N2 C11 C13 C14 -118.0(4)
N2 C11 C15 O2 -61.0(5)
N2 C11 C15 O3 117.4(4)
N2 C12 C19 C20 -129.4(3)
N2 C12 C19 C24 46.2(4)
C2 N1 C9 O1 174.4(4)
C2 N1 C9 C8 -5.9(4)
C2 C3 C4 C5 0.8(7)
C2 C7 C8 C9 -4.2(4)
C2 C7 C8 C10 -123.9(3)
C2 C7 C8 C12 118.6(3)
C3 C2 C7 C6 -2.5(6)
C3 C2 C7 C8 178.6(4)
C3 C4 C5 C6 -1.7(7)
C4 C5 C6 C7 0.5(6)
C5 C6 C7 C2 1.5(5)
C5 C6 C7 C8 -179.8(4)
C6 C7 C8 C9 177.1(4)
C6 C7 C8 C10 57.3(5)
C6 C7 C8 C12 -60.1(5)
C7 C2 C3 C4 1.3(7)
C7 C8 C9 O1 -174.2(3)
C7 C8 C9 N1 6.1(4)
C7 C8 C10 C11 -111.5(3)
C7 C8 C10 C16 21.6(4)
C7 C8 C12 N2 143.2(3)
C7 C8 C12 C19 -88.8(3)
C8 C10 C11 N2 -36.5(3)
C8 C10 C11 C13 86.2(4)
C8 C10 C11 C15 -153.2(3)
C8 C10 C16 O4 61.8(4)
C8 C10 C16 O5 -120.3(4)
C8 C12 C19 C20 106.1(3)
C8 C12 C19 C24 -78.3(4)
C9 N1 C2 C3 -174.1(4)
C9 N1 C2 C7 3.2(5)
C9 C8 C10 C11 132.7(3)
C9 C8 C10 C16 -94.2(3)
C9 C8 C12 N2 -100.9(3)
C9 C8 C12 C19 27.0(4)
C10 C8 C9 O1 -48.4(5)
C10 C8 C9 N1 131.9(3)
C10 C8 C12 N2 16.1(3)
C10 C8 C12 C19 144.1(3)
C10 C11 C13 C14 124.1(4)
C10 C11 C15 O2 51.1(5)
C10 C11 C15 O3 -130.4(3)
C11 N2 C12 C8 -40.0(3)
C11 N2 C12 C19 -171.2(3)
C11 C10 C16 O4 -171.3(3)
C11 C10 C16 O5 6.7(6)
C11 C13 C14 O3 2.5(6)
C12 N2 C11 C10 47.2(3)
C12 N2 C11 C13 -81.1(3)
C12 N2 C11 C15 166.1(3)
C12 C8 C9 O1 63.5(5)
C12 C8 C9 N1 -116.1(3)
C12 C8 C10 C11 12.3(3)
C12 C8 C10 C16 145.4(3)
C12 C19 C20 C21 173.7(3)
C12 C19 C24 C23 -174.6(3)
C13 C11 C15 O2 -179.2(4)
C13 C11 C15 O3 -0.7(4)
C14 O3 C15 O2 -179.1(5)
C14 O3 C15 C11 2.3(6)
C15 O3 C14 C13 -3.1(7)
C15 C11 C13 C14 -1.2(5)
C16 O4 C17 C18 82.0(6)
C16 C10 C11 N2 -167.5(3)
C16 C10 C11 C13 -44.8(5)
C16 C10 C11 C15 75.8(4)
C17 O4 C16 O5 6.5(6)
C17 O4 C16 C10 -175.4(4)
C19 C20 C21 C22 2.0(5)
C20 C19 C24 C23 1.1(5)
C20 C21 C22 Cl1 -177.6(3)
C20 C21 C22 C23 -0.7(5)
C21 C22 C23 C24 -0.3(5)
C22 C23 C24 C19 0.1(5)
C24 C19 C20 C21 -2.2(5)

loop_
_smtbx_masks_void_nr
_smtbx_masks_void_average_x
_smtbx_masks_void_average_y
_smtbx_masks_void_average_z
_smtbx_masks_void_volume
_smtbx_masks_void_count_electrons
1 0.032 0.333 0.205 32.5 6.2
2 -0.032 0.833 0.295 32.5 6.1
3 0.468 0.667 0.705 32.5 6.2
4 0.532 0.167 0.795 32.5 6.2
